data_2213224
loop_
_publ_author_name
'Badenock, Jeanese C.'
'Fraser, Heidi L.'
'Gribble, Gordon W.'
'Jasinski, Jerry P.'

_publ_section_title
;
 1-(2-Bromo-1-methyl-1<i>H</i>-indol-3-ylcarbonyl)pyrrolidine
;
_journal_coeditor_code CI2340
_journal_issue 5
_journal_name_full 'Acta Crystallographica Section E'
_journal_page_first o2474
_journal_page_last o2475
_journal_paper_doi 10.1107/S1600536807017898
_journal_volume 63
_journal_year 2007
_chemical_formula_iupac 'C14 H15 Br N2 O'
_chemical_formula_moiety 'C14 H15 Br N2 O'
_chemical_formula_sum 'C14 H15 Br N2 O'
_chemical_formula_weight 307.19
_chemical_name_systematic
;
1-(2-Bromo-1-methylindol-3-ylcarbonyl)pyrrolidine
;
_space_group_IT_number 2
_symmetry_cell_setting triclinic
_symmetry_space_group_name_Hall '-P 1'
_symmetry_space_group_name_H-M 'P -1'
_atom_sites_solution_hydrogens geom
_atom_sites_solution_primary direct
_atom_sites_solution_secondary difmap
_cell_angle_alpha 96.14(3)
_cell_angle_beta 100.94(3)
_cell_angle_gamma 109.32(3)
_cell_formula_units_Z 2
_cell_length_a 7.327(2)
_cell_length_b 9.387(3)
_cell_length_c 10.412(4)
_cell_measurement_reflns_used 20
_cell_measurement_temperature 296
_cell_measurement_theta_max 12.28
_cell_measurement_theta_min 6.21
_cell_volume 652.3(4)
_computing_cell_refinement 'MSC/AFC Diffractometer Control Software'
_computing_data_collection
;
MSC/AFC Diffractometer Control Software
(Molecular Structure Corporation, 1994)'
;
_computing_data_reduction 'CrystalStructure (Rigaku/MSC, 2005)'
_computing_molecular_graphics 'ORTEP-3 (Farrugia, 1997)'
_computing_publication_material CrystalStructure
_computing_structure_refinement 'SHELXL97 (Sheldrick, 1997)'
_computing_structure_solution 'SIR92 (Altomare <i>et al.</i>,  1994)'
_diffrn_ambient_temperature 296
_diffrn_measured_fraction_theta_full 0.967
_diffrn_measured_fraction_theta_max 0.953
_diffrn_measurement_device_type 'Rigaku AFC-6S'
_diffrn_measurement_method \w/2\q
_diffrn_radiation_monochromator graphite
_diffrn_radiation_source 'normal-focus sealed tube'
_diffrn_radiation_type MoK\a
_diffrn_radiation_wavelength 0.71069
_diffrn_reflns_av_R_equivalents 0.0000
_diffrn_reflns_av_sigmaI/netI 0.2751
_diffrn_reflns_limit_h_max 8
_diffrn_reflns_limit_h_min -9
_diffrn_reflns_limit_k_max 10
_diffrn_reflns_limit_k_min 0
_diffrn_reflns_limit_l_max 13
_diffrn_reflns_limit_l_min -13
_diffrn_reflns_number 2850
_diffrn_reflns_theta_full 26.30
_diffrn_reflns_theta_max 27.50
_diffrn_reflns_theta_min 2.34
_diffrn_standards_decay_% 0
_diffrn_standards_interval_count 150
_diffrn_standards_number 3
_exptl_absorpt_coefficient_mu 3.140
_exptl_absorpt_correction_T_max 0.5724
_exptl_absorpt_correction_T_min 0.3665
_exptl_absorpt_correction_type psi-scan
_exptl_absorpt_process_details '(North <i>et al.</i>,  1968)'
_exptl_crystal_colour colorless
_exptl_crystal_density_diffrn 1.564
_exptl_crystal_density_method 'not measured'
_exptl_crystal_description Prism
_exptl_crystal_F_000 312
_exptl_crystal_size_max 0.40
_exptl_crystal_size_mid 0.30
_exptl_crystal_size_min 0.20
_refine_diff_density_max 0.621
_refine_diff_density_min -0.460
_refine_ls_extinction_method none
_refine_ls_goodness_of_fit_ref 1.068
_refine_ls_hydrogen_treatment refall
_refine_ls_matrix_type full
_refine_ls_number_parameters 164
_refine_ls_number_reflns 2850
_refine_ls_number_restraints 18
_refine_ls_restrained_S_all 1.068
_refine_ls_R_factor_all 0.2985
_refine_ls_R_factor_gt 0.0739
_refine_ls_shift/su_max 0.001
_refine_ls_shift/su_mean 0.000
_refine_ls_structure_factor_coef Fsqd
_refine_ls_weighting_details 'calc w=1/[\s^2^(Fo^2^)+(0.1102P)^2^] where P=(Fo^2^+2Fc^2^)/3'
_refine_ls_weighting_scheme calc
_refine_ls_wR_factor_gt 0.2021
_refine_ls_wR_factor_ref 0.2766
_reflns_number_gt 833
_reflns_number_total 2850
_reflns_threshold_expression I>2\s(I)
_cod_data_source_file ci2340.cif
_cod_data_source_block I
_cod_depositor_comments
;
The following automatic conversions were performed:
'_symmetry_cell_setting' value 'Triclinic' changed to 'triclinic'
according to '/home/saulius/struct/CIF-dictionaries/cif_core.dic'
dictionary named 'cif_core.dic' version 2.4.1 from 2010-06-29.

Automatic conversion script
Id: cif_fix_enum 1527 2010-12-29 10:47:43Z saulius 

The following automatic conversions were performed:

'_symmetry_cell_setting' value 'Triclinic' changed to 'triclinic'
according to /home/saulius/struct/CIF-dictionaries/cif_core.dic
dictionary named 'cif_core.dic' version 2.4.1 from 2010-06-29.

Automatic conversion script
Id: cif_fix_values 1715 2011-07-08 13:25:40Z adriana 
;
_cod_database_code 2213224
_cod_database_fobs_code 2213224

loop_
_symmetry_equiv_pos_as_xyz
'x, y, z'
'-x, -y, -z'

loop_
_atom_site_type_symbol
_atom_site_label
_atom_site_fract_x
_atom_site_fract_y
_atom_site_fract_z
_atom_site_U_iso_or_equiv
_atom_site_adp_type
_atom_site_calc_flag
_atom_site_refinement_flags
_atom_site_occupancy
Br Br1 0.2327(2) -0.01076(18) -0.04977(16) 0.0798(7) Uani d . 1
O O1 0.3536(11) 0.0197(8) 0.2872(7) 0.044(2) Uani d . 1
N N1 0.2401(11) 0.2864(9) -0.0049(7) 0.029(2) Uani d . 1
N N2 0.6651(11) 0.1944(8) 0.3359(8) 0.029(2) Uani d . 1
C C2 0.2971(13) 0.1805(10) 0.0494(9) 0.026(2) Uani d . 1
C C3 0.4047(14) 0.2299(11) 0.1788(9) 0.030(2) Uani d . 1
C C4 0.4173(13) 0.3891(10) 0.2060(10) 0.024(2) Uani d . 1
C C5 0.4961(14) 0.5020(11) 0.3221(10) 0.034(3) Uani d . 1
H H1 0.5641 0.4832 0.3995 0.041 Uiso calc R 1
C C6 0.4717(16) 0.6383(12) 0.3199(13) 0.047(3) Uani d U 1
H H2 0.5253 0.7142 0.3959 0.056 Uiso calc R 1
C C7 0.3692(18) 0.6660(13) 0.2070(15) 0.059(4) Uani d U 1
H H3 0.3504 0.7594 0.2097 0.070 Uiso calc R 1
C C8 0.2962(16) 0.5658(15) 0.0949(14) 0.054(3) Uani d U 1
H H4 0.2339 0.5910 0.0189 0.065 Uiso calc R 1
C C9 0.3132(14) 0.4164(12) 0.0904(11) 0.035(3) Uani d . 1
C C10 0.1237(16) 0.2700(14) -0.1407(10) 0.046(3) Uani d . 1
H H5 0.2123 0.2982 -0.1984 0.055 Uiso calc R 1
H H6 0.0475 0.3358 -0.1406 0.055 Uiso calc R 1
H H7 0.0352 0.1653 -0.1717 0.055 Uiso calc R 1
C C11 0.4698(13) 0.1377(11) 0.2699(9) 0.025(2) Uani d . 1
C C12 0.7412(15) 0.1134(12) 0.4303(11) 0.046(3) Uani d . 1
H H8 0.7297 0.0129 0.3870 0.055 Uiso calc R 1
H H9 0.6712 0.1012 0.5010 0.055 Uiso calc R 1
C C13 0.9584(17) 0.2172(16) 0.4836(15) 0.078(4) Uani d . 1
H H10 0.9739 0.2896 0.5623 0.093 Uiso calc R 1
H H11 1.0408 0.1570 0.5064 0.093 Uiso calc R 1
C C14 1.0141(15) 0.2979(15) 0.3760(13) 0.059(4) Uani d . 1
H H12 1.0587 0.2380 0.3157 0.070 Uiso calc R 1
H H13 1.1196 0.3970 0.4114 0.070 Uiso calc R 1
C C15 0.8266(14) 0.3168(11) 0.3063(10) 0.036(3) Uani d . 1
H H14 0.8247 0.4167 0.3397 0.043 Uiso calc R 1
H H15 0.8154 0.3064 0.2112 0.043 Uiso calc R 1

loop_
_atom_site_aniso_label
_atom_site_aniso_U_11
_atom_site_aniso_U_22
_atom_site_aniso_U_33
_atom_site_aniso_U_12
_atom_site_aniso_U_13
_atom_site_aniso_U_23
Br1 0.0709(11) 0.0725(11) 0.0752(11) 0.0192(8) -0.0015(7) -0.0176(8)
O1 0.042(4) 0.032(4) 0.042(5) -0.002(4) -0.004(4) 0.018(3)
N1 0.026(5) 0.034(5) 0.023(5) 0.008(4) 0.002(4) 0.004(4)
N2 0.022(4) 0.024(5) 0.035(5) 0.001(4) 0.000(4) 0.015(4)
C2 0.022(5) 0.024(6) 0.031(6) 0.012(4) 0.007(4) -0.007(5)
C3 0.030(6) 0.031(6) 0.019(5) 0.003(5) 0.003(4) -0.005(4)
C4 0.017(5) 0.019(5) 0.039(6) 0.005(4) 0.016(5) 0.007(4)
C5 0.027(6) 0.032(7) 0.037(6) 0.004(5) 0.011(5) 0.001(5)
C6 0.037(7) 0.028(7) 0.069(8) 0.003(5) 0.021(6) -0.001(6)
C7 0.049(7) 0.019(6) 0.104(10) 0.009(5) 0.021(7) -0.001(7)
C8 0.033(6) 0.065(8) 0.082(9) 0.026(6) 0.016(6) 0.050(7)
C9 0.023(6) 0.044(7) 0.046(7) 0.012(5) 0.016(5) 0.019(6)
C10 0.041(7) 0.069(8) 0.037(7) 0.029(6) 0.008(5) 0.022(6)
C11 0.022(5) 0.027(6) 0.022(5) 0.010(5) -0.007(4) 0.000(4)
C12 0.037(6) 0.036(6) 0.053(7) 0.003(5) -0.003(6) 0.017(6)
C13 0.041(8) 0.076(10) 0.090(11) 0.009(7) -0.025(8) 0.025(9)
C14 0.025(7) 0.069(9) 0.070(9) 0.007(6) -0.003(6) 0.020(7)
C15 0.036(6) 0.038(6) 0.030(6) 0.008(5) 0.009(5) 0.005(5)

loop_
_atom_type_symbol
_atom_type_description
_atom_type_scat_dispersion_real
_atom_type_scat_dispersion_imag
_atom_type_scat_source
C C 0.0033 0.0016 'International Tables Vol C Tables 4.2.6.8 and 6.1.1.4'
H H 0.0000 0.0000 'International Tables Vol C Tables 4.2.6.8 and 6.1.1.4'
O O 0.0106 0.0060 'International Tables Vol C Tables 4.2.6.8 and 6.1.1.4'
N N 0.0061 0.0033 'International Tables Vol C Tables 4.2.6.8 and 6.1.1.4'
Br Br -0.2901 2.4595 'International Tables Vol C Tables 4.2.6.8 and 6.1.1.4'

loop_
_geom_angle_atom_site_label_1
_geom_angle_atom_site_label_2
_geom_angle_atom_site_label_3
_geom_angle
C2 N1 C9 106.7(8)
C2 N1 C10 127.6(8)
C9 N1 C10 125.7(9)
C11 N2 C12 120.3(8)
C11 N2 C15 127.4(8)
C12 N2 C15 111.3(8)
N1 C2 C3 114.2(8)
N1 C2 Br1 120.0(7)
C3 C2 Br1 125.8(8)
C2 C3 C4 102.9(8)
C2 C3 C11 127.4(9)
C4 C3 C11 129.4(8)
C9 C4 C5 120.6(9)
C9 C4 C3 106.8(8)
C5 C4 C3 132.4(9)
C6 C5 C4 119.1(11)
C6 C5 H1 120.5
C4 C5 H1 120.5
C5 C6 C7 120.8(11)
C5 C6 H2 119.6
C7 C6 H2 119.6
C8 C7 C6 122.6(11)
C8 C7 H3 118.7
C6 C7 H3 118.7
C7 C8 C9 119.7(11)
C7 C8 H4 120.2
C9 C8 H4 120.2
N1 C9 C4 109.4(9)
N1 C9 C8 133.4(11)
C4 C9 C8 117.2(10)
N1 C10 H5 109.5
N1 C10 H6 109.5
H5 C10 H6 109.5
N1 C10 H7 109.5
H5 C10 H7 109.5
H6 C10 H7 109.5
O1 C11 N2 122.3(9)
O1 C11 C3 121.2(8)
N2 C11 C3 116.5(9)
N2 C12 C13 103.2(9)
N2 C12 H8 111.1
C13 C12 H8 111.1
N2 C12 H9 111.1
C13 C12 H9 111.1
H8 C12 H9 109.1
C14 C13 C12 105.7(10)
C14 C13 H10 110.6
C12 C13 H10 110.6
C14 C13 H11 110.6
C12 C13 H11 110.6
H10 C13 H11 108.7
C13 C14 C15 104.5(9)
C13 C14 H12 110.9
C15 C14 H12 110.9
C13 C14 H13 110.9
C15 C14 H13 110.9
H12 C14 H13 108.9
N2 C15 C14 105.0(9)
N2 C15 H14 110.7
C14 C15 H14 110.7
N2 C15 H15 110.7
C14 C15 H15 110.7
H14 C15 H15 108.8

loop_
_geom_bond_atom_site_label_1
_geom_bond_atom_site_label_2
_geom_bond_distance
Br1 C2 1.836(8)
O1 C11 1.209(11)
N1 C2 1.337(12)
N1 C9 1.366(12)
N1 C10 1.469(12)
N2 C11 1.359(11)
N2 C12 1.445(13)
N2 C15 1.459(12)
C2 C3 1.369(12)
C3 C4 1.460(13)
C3 C11 1.467(14)
C4 C9 1.394(14)
C4 C5 1.406(13)
C5 C6 1.351(14)
C5 H1 0.93
C6 C7 1.368(17)
C6 H2 0.93
C7 C8 1.314(17)
C7 H3 0.93
C8 C9 1.446(16)
C8 H4 0.93
C10 H5 0.96
C10 H6 0.96
C10 H7 0.96
C12 C13 1.521(15)
C12 H8 0.97
C12 H9 0.97
C13 C14 1.465(17)
C13 H10 0.97
C13 H11 0.97
C14 C15 1.502(14)
C14 H12 0.97
C14 H13 0.97
C15 H14 0.97
C15 H15 0.97

loop_
_cod_related_entry_id
_cod_related_entry_database
_cod_related_entry_code
1 ChemSpider 21124832
